data_2237830
loop_
_publ_author_name
'Kose, Muhammet'
'Gonul, Ilyas'
'McKee, Vickie'

_publ_section_title
;
 2-[(3,4-Dichlorobenzylidene)amino]-4-methylphenol
;
_journal_coeditor_code FY2096
_journal_issue 6
_journal_name_full 'Acta Crystallographica Section E'
_journal_page_first o961
_journal_paper_doi 10.1107/S1600536813013585
_journal_volume 69
_journal_year 2013
_chemical_formula_iupac 'C14 H11 Cl2 N O'
_chemical_formula_moiety 'C14 H11 Cl2 N O'
_chemical_formula_sum 'C14 H11 Cl2 N O'
_chemical_formula_weight 280.14
_chemical_name_systematic
;
2-[(3,4-Dichlorobenzylidene)amino]-4-methylphenol
;
_space_group_IT_number 14
_symmetry_cell_setting monoclinic
_symmetry_space_group_name_Hall '-P 2yn'
_symmetry_space_group_name_H-M 'P 1 21/n 1'
_atom_sites_solution_hydrogens geom
_atom_sites_solution_primary direct
_atom_sites_solution_secondary difmap
_audit_creation_method SHELXL-97
_cell_angle_alpha 90.00
_cell_angle_beta 93.342(2)
_cell_angle_gamma 90.00
_cell_formula_units_Z 4
_cell_length_a 4.6074(7)
_cell_length_b 21.680(3)
_cell_length_c 12.7907(18)
_cell_measurement_reflns_used 3681
_cell_measurement_temperature 150(2)
_cell_measurement_theta_max 28.04
_cell_measurement_theta_min 2.46
_cell_volume 1275.5(3)
_computing_cell_refinement 'SAINT (Bruker, 1998)'
_computing_data_collection 'APEX2 (Bruker, 1998)'
_computing_data_reduction 'SAINT (Bruker, 1998)'
_computing_molecular_graphics
;
ORTEP-3 for Windows (Farrugia, 2012) and Mercury (Macrae <i>et al.</i>,
2008)
;
_computing_publication_material 'SHELXTL (Sheldrick, 2008)'
_computing_structure_refinement 'SHELXL97 (Sheldrick, 2008)'
_computing_structure_solution 'SHELXS97 (Sheldrick, 2008)'
_diffrn_ambient_temperature 150(2)
_diffrn_measured_fraction_theta_full 0.997
_diffrn_measured_fraction_theta_max 0.997
_diffrn_measurement_device_type 'Bruker APEXII CCD'
_diffrn_measurement_method '\w rotation with narrow frames'
_diffrn_radiation_monochromator graphite
_diffrn_radiation_source 'fine-focus sealed tube'
_diffrn_radiation_type MoK\a
_diffrn_radiation_wavelength 0.71073
_diffrn_reflns_av_R_equivalents 0.0318
_diffrn_reflns_av_sigmaI/netI 0.0277
_diffrn_reflns_limit_h_max 6
_diffrn_reflns_limit_h_min -6
_diffrn_reflns_limit_k_max 28
_diffrn_reflns_limit_k_min -28
_diffrn_reflns_limit_l_max 16
_diffrn_reflns_limit_l_min -17
_diffrn_reflns_number 12828
_diffrn_reflns_theta_full 28.32
_diffrn_reflns_theta_max 28.32
_diffrn_reflns_theta_min 1.85
_diffrn_standards_decay_% 0
_diffrn_standards_number 0
_exptl_absorpt_coefficient_mu 0.494
_exptl_absorpt_correction_T_max 0.9662
_exptl_absorpt_correction_T_min 0.7427
_exptl_absorpt_correction_type multi-scan
_exptl_absorpt_process_details '(SADABS; Sheldrick, 2009)'
_exptl_crystal_colour yellow
_exptl_crystal_density_diffrn 1.459
_exptl_crystal_density_method 'not measured'
_exptl_crystal_description Block
_exptl_crystal_F_000 576
_exptl_crystal_size_max 0.64
_exptl_crystal_size_mid 0.14
_exptl_crystal_size_min 0.07
_refine_diff_density_max 0.350
_refine_diff_density_min -0.226
_refine_ls_extinction_method none
_refine_ls_goodness_of_fit_ref 1.020
_refine_ls_hydrogen_treatment constr
_refine_ls_matrix_type full
_refine_ls_number_parameters 164
_refine_ls_number_reflns 3159
_refine_ls_number_restraints 0
_refine_ls_restrained_S_all 1.020
_refine_ls_R_factor_all 0.0458
_refine_ls_R_factor_gt 0.0349
_refine_ls_shift/su_max 0.001
_refine_ls_shift/su_mean 0.000
_refine_ls_structure_factor_coef Fsqd
_refine_ls_weighting_details 'calc w=1/[\s^2^(Fo^2^)+(0.0503P)^2^+0.3141P] where P=(Fo^2^+2Fc^2^)/3'
_refine_ls_weighting_scheme calc
_refine_ls_wR_factor_gt 0.0879
_refine_ls_wR_factor_ref 0.0935
_reflns_number_gt 2556
_reflns_number_total 3159
_reflns_threshold_expression I2sigma(I)
_cod_data_source_file fy2096.cif
_cod_data_source_block I
_cod_original_sg_symbol_H-M 'P 21/n'
_cod_database_code 2237830
_cod_database_fobs_code 2237830

loop_
_symmetry_equiv_pos_as_xyz
'x, y, z'
'-x+1/2, y+1/2, -z+1/2'
'-x, -y, -z'
'x-1/2, -y-1/2, z-1/2'

loop_
_atom_site_type_symbol
_atom_site_label
_atom_site_fract_x
_atom_site_fract_y
_atom_site_fract_z
_atom_site_U_iso_or_equiv
_atom_site_adp_type
_atom_site_calc_flag
_atom_site_refinement_flags
_atom_site_occupancy
_atom_site_symmetry_multiplicity
Cl Cl1 0.62127(9) 0.968261(19) 0.61947(3) 0.03521(12) Uani d . 1 1
N N1 -0.1214(3) 0.79478(6) 0.73732(10) 0.0234(3) Uani d . 1 1
O O1 -0.4296(3) 0.77697(6) 0.55736(9) 0.0381(3) Uani d . 1 1
H H1 -0.2991 0.7997 0.5779 0.057 Uiso d R 1 1
C C1 -0.4801(3) 0.73837(7) 0.63921(12) 0.0264(3) Uani d . 1 1
Cl Cl2 0.86902(8) 1.020614(17) 0.83841(3) 0.03076(12) Uani d . 1 1
C C2 -0.6873(4) 0.69200(8) 0.62554(13) 0.0321(4) Uani d . 1 1
H H2 -0.7926 0.6872 0.5600 0.039 Uiso calc R 1 1
C C3 -0.7391(3) 0.65297(7) 0.70787(14) 0.0322(4) Uani d . 1 1
H H3 -0.8816 0.6215 0.6982 0.039 Uiso calc R 1 1
C C4 -0.5859(3) 0.65887(7) 0.80533(13) 0.0297(3) Uani d . 1 1
C C5 -0.3799(3) 0.70580(7) 0.81783(12) 0.0261(3) Uani d . 1 1
H H5 -0.2752 0.7107 0.8835 0.031 Uiso calc R 1 1
C C6 -0.3245(3) 0.74577(7) 0.73566(11) 0.0228(3) Uani d . 1 1
C C7 -0.6423(4) 0.61546(8) 0.89403(15) 0.0406(4) Uani d . 1 1
H H7A -0.5103 0.6252 0.9546 0.061 Uiso calc R 1 1
H H7B -0.6092 0.5729 0.8718 0.061 Uiso calc R 1 1
H H7C -0.8439 0.6200 0.9133 0.061 Uiso calc R 1 1
C C8 0.0181(3) 0.81112(7) 0.82195(12) 0.0235(3) Uani d . 1 1
H H8 -0.0153 0.7899 0.8851 0.028 Uiso calc R 1 1
C C9 0.2291(3) 0.86195(7) 0.82415(11) 0.0216(3) Uani d . 1 1
C C10 0.3150(3) 0.88903(7) 0.73156(12) 0.0233(3) Uani d . 1 1
H H10 0.2364 0.8745 0.6658 0.028 Uiso calc R 1 1
C C11 0.5146(3) 0.93697(7) 0.73568(11) 0.0235(3) Uani d . 1 1
C C12 0.6295(3) 0.95870(7) 0.83241(12) 0.0233(3) Uani d . 1 1
C C13 0.5479(3) 0.93173(7) 0.92445(12) 0.0245(3) Uani d . 1 1
H H13 0.6282 0.9461 0.9901 0.029 Uiso calc R 1 1
C C14 0.3485(3) 0.88372(7) 0.92030(12) 0.0239(3) Uani d . 1 1
H H14 0.2924 0.8654 0.9835 0.029 Uiso calc R 1 1

loop_
_atom_site_aniso_label
_atom_site_aniso_U_11
_atom_site_aniso_U_22
_atom_site_aniso_U_33
_atom_site_aniso_U_12
_atom_site_aniso_U_13
_atom_site_aniso_U_23
Cl1 0.0427(3) 0.0358(2) 0.0276(2) -0.00705(17) 0.00626(17) 0.00436(15)
N1 0.0204(6) 0.0227(6) 0.0268(6) -0.0010(5) -0.0001(5) -0.0005(5)
O1 0.0430(7) 0.0457(7) 0.0249(6) -0.0154(6) -0.0044(5) 0.0008(5)
C1 0.0253(8) 0.0272(8) 0.0270(8) -0.0017(6) 0.0029(6) -0.0035(6)
Cl2 0.0272(2) 0.0259(2) 0.0390(2) -0.00604(14) 0.00070(15) -0.00215(15)
C2 0.0267(8) 0.0361(9) 0.0332(9) -0.0049(7) -0.0002(6) -0.0109(7)
C3 0.0243(8) 0.0262(8) 0.0466(10) -0.0060(6) 0.0076(7) -0.0110(7)
C4 0.0276(8) 0.0223(7) 0.0403(9) -0.0003(6) 0.0102(7) -0.0023(6)
C5 0.0247(7) 0.0237(7) 0.0299(8) 0.0007(6) 0.0016(6) -0.0017(6)
C6 0.0188(7) 0.0219(7) 0.0279(8) -0.0002(5) 0.0026(6) -0.0040(6)
C7 0.0455(11) 0.0269(9) 0.0508(11) -0.0042(7) 0.0135(9) 0.0033(8)
C8 0.0206(7) 0.0239(7) 0.0258(7) 0.0006(5) 0.0007(5) 0.0012(6)
C9 0.0179(7) 0.0214(7) 0.0252(7) 0.0024(5) -0.0003(5) -0.0003(5)
C10 0.0219(7) 0.0239(7) 0.0237(7) 0.0016(5) -0.0018(5) -0.0020(6)
C11 0.0234(7) 0.0228(7) 0.0246(7) 0.0037(6) 0.0037(6) 0.0027(6)
C12 0.0187(7) 0.0199(7) 0.0311(8) 0.0011(5) 0.0003(6) -0.0012(6)
C13 0.0228(7) 0.0260(7) 0.0241(7) 0.0015(6) -0.0031(6) -0.0027(6)
C14 0.0219(7) 0.0260(7) 0.0234(7) 0.0017(6) -0.0014(5) 0.0020(6)

loop_
_atom_type_symbol
_atom_type_description
_atom_type_scat_dispersion_real
_atom_type_scat_dispersion_imag
_atom_type_scat_source
C C 0.0033 0.0016 'International Tables Vol C Tables 4.2.6.8 and 6.1.1.4'
H H 0.0000 0.0000 'International Tables Vol C Tables 4.2.6.8 and 6.1.1.4'
N N 0.0061 0.0033 'International Tables Vol C Tables 4.2.6.8 and 6.1.1.4'
O O 0.0106 0.0060 'International Tables Vol C Tables 4.2.6.8 and 6.1.1.4'
Cl Cl 0.1484 0.1585 'International Tables Vol C Tables 4.2.6.8 and 6.1.1.4'

loop_
_geom_angle_atom_site_label_1
_geom_angle_atom_site_label_2
_geom_angle_atom_site_label_3
_geom_angle_site_symmetry_1
_geom_angle
C8 N1 C6 . 121.40(13)
C1 O1 H1 . 106.3
O1 C1 C2 . 119.44(14)
O1 C1 C6 . 120.14(13)
C2 C1 C6 . 120.42(15)
C3 C2 C1 . 119.65(15)
C3 C2 H2 . 120.2
C1 C2 H2 . 120.2
C2 C3 C4 . 121.39(15)
C2 C3 H3 . 119.3
C4 C3 H3 . 119.3
C5 C4 C3 . 118.21(15)
C5 C4 C7 . 121.01(16)
C3 C4 C7 . 120.79(15)
C4 C5 C6 . 121.28(15)
C4 C5 H5 . 119.4
C6 C5 H5 . 119.4
C5 C6 C1 . 119.04(14)
C5 C6 N1 . 127.15(13)
C1 C6 N1 . 113.81(13)
C4 C7 H7A . 109.5
C4 C7 H7B . 109.5
H7A C7 H7B . 109.5
C4 C7 H7C . 109.5
H7A C7 H7C . 109.5
H7B C7 H7C . 109.5
N1 C8 C9 . 121.64(14)
N1 C8 H8 . 119.2
C9 C8 H8 . 119.2
C10 C9 C14 . 119.09(13)
C10 C9 C8 . 121.20(13)
C14 C9 C8 . 119.71(13)
C11 C10 C9 . 120.12(13)
C11 C10 H10 . 119.9
C9 C10 H10 . 119.9
N1 C10 H10 1_655 94.2
C10 C11 C12 . 120.13(14)
C10 C11 Cl1 . 118.82(11)
C12 C11 Cl1 . 121.04(12)
C13 C12 C11 . 120.12(14)
C13 C12 Cl2 . 119.45(11)
C11 C12 Cl2 . 120.41(12)
C12 C13 C14 . 119.73(14)
C12 C13 H13 . 120.1
C14 C13 H13 . 120.1
C13 C14 C9 . 120.80(14)
C13 C14 H14 . 119.6
C9 C14 H14 . 119.6

loop_
_geom_bond_atom_site_label_1
_geom_bond_atom_site_label_2
_geom_bond_distance
Cl1 C11 1.7310(15)
N1 C8 1.2766(19)
N1 C6 1.4153(19)
O1 C1 1.3708(19)
O1 H1 0.8089
C1 C2 1.390(2)
C1 C6 1.399(2)
Cl2 C12 1.7366(15)
C2 C3 1.382(2)
C2 H2 0.9500
C3 C4 1.402(2)
C3 H3 0.9500
C4 C5 1.394(2)
C4 C7 1.508(2)
C5 C6 1.397(2)
C5 H5 0.9500
C7 H7A 0.9800
C7 H7B 0.9800
C7 H7C 0.9800
C8 C9 1.469(2)
C8 H8 0.9500
C9 C10 1.399(2)
C9 C14 1.400(2)
C10 C11 1.387(2)
C10 H10 0.9500
C11 C12 1.399(2)
C12 C13 1.386(2)
C13 C14 1.387(2)
C13 H13 0.9500
C14 H14 0.9500

loop_
_geom_hbond_atom_site_label_D
_geom_hbond_atom_site_label_H
_geom_hbond_atom_site_label_A
_geom_hbond_site_symmetry_A
_geom_hbond_distance_DH
_geom_hbond_distance_HA
_geom_hbond_distance_DA
_geom_hbond_angle_DHA
C5 H5 O1 4_676 0.95 2.67 3.618(2) 174.0
C8 H8 O1 4_676 0.95 2.65 3.562(2) 161.6
O1 H1 N1 . 0.81 2.16 2.6612(17) 120.7

loop_
_geom_torsion_atom_site_label_1
_geom_torsion_atom_site_label_2
_geom_torsion_atom_site_label_3
_geom_torsion_atom_site_label_4
_geom_torsion
O1 C1 C2 C3 -179.97(15)
C6 C1 C2 C3 -0.1(2)
C1 C2 C3 C4 -0.3(2)
C2 C3 C4 C5 0.6(2)
C2 C3 C4 C7 -179.26(15)
C3 C4 C5 C6 -0.5(2)
C7 C4 C5 C6 179.34(15)
C4 C5 C6 C1 0.1(2)
C4 C5 C6 N1 -179.53(14)
O1 C1 C6 C5 -179.95(14)
C2 C1 C6 C5 0.2(2)
O1 C1 C6 N1 -0.2(2)
C2 C1 C6 N1 179.88(14)
C8 N1 C6 C5 -6.9(2)
C8 N1 C6 C1 173.46(14)
C6 N1 C8 C9 -179.98(13)
N1 C8 C9 C10 -8.8(2)
N1 C8 C9 C14 171.57(14)
C14 C9 C10 C11 -0.3(2)
C8 C9 C10 C11 180.00(13)
C9 C10 C11 C12 -0.4(2)
C9 C10 C11 Cl1 178.69(11)
C10 C11 C12 C13 1.1(2)
Cl1 C11 C12 C13 -178.00(11)
C10 C11 C12 Cl2 -177.57(11)
Cl1 C11 C12 Cl2 3.38(18)
C11 C12 C13 C14 -1.0(2)
Cl2 C12 C13 C14 177.67(11)
C12 C13 C14 C9 0.2(2)
C10 C9 C14 C13 0.4(2)
C8 C9 C14 C13 -179.91(13)
